data_7021737
loop_
_publ_author_name
'W\"ohlert, Susanne'
'Peters, Lars'
'N\"ather, Christian'

_publ_section_title
;
 Synthesis, structures and magnetic properties of Fe(ii) and Co(ii)
 thiocyanato coordination compounds: on the importance of the diamagnetic
 counterparts for structure determination.
;
_journal_issue 30
_journal_name_full 'Dalton transactions (Cambridge, England : 2003)'
_journal_page_first 10746
_journal_page_last 10758
_journal_paper_doi 10.1039/c3dt51085a
_journal_volume 42
_journal_year 2013
_chemical_formula_moiety 'C22 H23 Co N10 S2, C5 H6 N2'
_chemical_formula_sum 'C27 H29 Co N12 S2'
_chemical_formula_weight 644.67
_chemical_name_systematic
; 
 ? 
;
_space_group_IT_number 2
_symmetry_cell_setting triclinic
_symmetry_space_group_name_Hall '-P 1'
_symmetry_space_group_name_H-M 'P -1'
_atom_sites_solution_hydrogens geom
_atom_sites_solution_primary direct
_atom_sites_solution_secondary difmap
_audit_creation_method SHELXL-97
_cell_angle_alpha 101.562(9)
_cell_angle_beta 99.853(9)
_cell_angle_gamma 96.480(10)
_cell_formula_units_Z 2
_cell_length_a 8.1838(6)
_cell_length_b 13.5028(11)
_cell_length_c 15.2673(11)
_cell_measurement_reflns_used 17568
_cell_measurement_temperature 200(2)
_cell_measurement_theta_max 27.00
_cell_measurement_theta_min 2.56
_cell_volume 1609.5(2)
_computing_cell_refinement 'X-Area (Stoe, 2008)'
_computing_data_collection 'X-Area (Stoe, 2008)'
_computing_data_reduction 'X-Area (Stoe, 2008)'
_computing_molecular_graphics
;
XP in SHELXTL (Sheldrick, 2008) and Diamond (Brandenburg, 2011)
;
_computing_publication_material 'XCIF in SHELXTL (Sheldrick, 2008)'
_computing_structure_refinement 'SHELXL-97 (Sheldrick, 1997)'
_computing_structure_solution 'SHELXS-97 (Sheldrick, 1990)'
_diffrn_ambient_temperature 200(2)
_diffrn_measured_fraction_theta_full 0.981
_diffrn_measured_fraction_theta_max 0.976
_diffrn_measurement_device_type 'STOE IPDS-1'
_diffrn_measurement_method 'phi scan'
_diffrn_radiation_monochromator graphite
_diffrn_radiation_source 'fine-focus sealed tube'
_diffrn_radiation_type MoK\a
_diffrn_radiation_wavelength 0.71073
_diffrn_reflns_av_R_equivalents 0.0521
_diffrn_reflns_av_sigmaI/netI 0.0464
_diffrn_reflns_limit_h_max 10
_diffrn_reflns_limit_h_min -10
_diffrn_reflns_limit_k_max 17
_diffrn_reflns_limit_k_min -17
_diffrn_reflns_limit_l_max 19
_diffrn_reflns_limit_l_min -19
_diffrn_reflns_number 17568
_diffrn_reflns_theta_full 25.00
_diffrn_reflns_theta_max 27.00
_diffrn_reflns_theta_min 2.56
_diffrn_standards_decay_% 0
_diffrn_standards_interval_time 0
_diffrn_standards_number 0
_exptl_absorpt_coefficient_mu 0.701
_exptl_absorpt_correction_type none
_exptl_crystal_colour dark-red
_exptl_crystal_density_diffrn 1.330
_exptl_crystal_density_method 'not measured'
_exptl_crystal_description block
_exptl_crystal_F_000 668
_exptl_crystal_size_max 0.08
_exptl_crystal_size_mid 0.06
_exptl_crystal_size_min 0.04
_refine_diff_density_max 1.251
_refine_diff_density_min -0.600
_refine_diff_density_rms 0.078
_refine_ls_extinction_coef 0.022(3)
_refine_ls_extinction_expression Fc^*^=kFc[1+0.001xFc^2^\l^3^/sin(2\q)]^-1/4^
_refine_ls_extinction_method SHELXL
_refine_ls_goodness_of_fit_ref 1.039
_refine_ls_hydrogen_treatment constr
_refine_ls_matrix_type full
_refine_ls_number_parameters 418
_refine_ls_number_reflns 6876
_refine_ls_number_restraints 54
_refine_ls_restrained_S_all 1.036
_refine_ls_R_factor_all 0.0660
_refine_ls_R_factor_gt 0.0537
_refine_ls_shift/su_max 0.000
_refine_ls_shift/su_mean 0.000
_refine_ls_structure_factor_coef Fsqd
_refine_ls_weighting_details 'calc w=1/[\s^2^(Fo^2^)+(0.0796P)^2^+1.8183P] where P=(Fo^2^+2Fc^2^)/3'
_refine_ls_weighting_scheme calc
_refine_ls_wR_factor_gt 0.1480
_refine_ls_wR_factor_ref 0.1558
_reflns_number_gt 5594
_reflns_number_total 6876
_reflns_threshold_expression >2sigma(I)
_cod_data_source_file c3dt51085a.txt
_cod_data_source_block woe223
_cod_original_sg_symbol_H-M P-1
_cod_database_code 7021737

loop_
_symmetry_equiv_pos_as_xyz
'x, y, z'
'-x, -y, -z'

loop_
_atom_site_label
_atom_site_type_symbol
_atom_site_fract_x
_atom_site_fract_y
_atom_site_fract_z
_atom_site_U_iso_or_equiv
_atom_site_adp_type
_atom_site_occupancy
_atom_site_symmetry_multiplicity
_atom_site_calc_flag
_atom_site_refinement_flags
_atom_site_disorder_assembly
_atom_site_disorder_group
Co1 Co 0.30240(4) 0.67671(3) 0.28494(2) 0.02434(15) Uani 1 1 d . A .
N1 N 0.1277(3) 0.6776(2) 0.36772(18) 0.0340(5) Uani 1 1 d . . .
C1 C 0.0412(10) 0.7038(7) 0.4166(5) 0.027(3) Uiso 0.75 1 d PD A 1
S1 S -0.0832(3) 0.7383(2) 0.4857(2) 0.0452(5) Uani 0.75 1 d PD A 1
C1' C 0.051(3) 0.712(2) 0.4253(16) 0.032(9) Uiso 0.25 1 d PD A 2
S1' S -0.0398(11) 0.7670(7) 0.5034(6) 0.0528(18) Uani 0.25 1 d PD A 2
N2 N 0.4779(3) 0.67739(19) 0.20248(17) 0.0316(5) Uani 1 1 d . . .
C2 C 0.5725(4) 0.7117(2) 0.1639(2) 0.0310(6) Uani 1 1 d . A .
S2 S 0.70649(16) 0.76094(9) 0.11240(10) 0.0705(4) Uani 1 1 d . . .
N11 N -0.0729(3) 0.3953(2) 0.05135(19) 0.0387(6) Uani 1 1 d D A .
N12 N 0.1349(3) 0.55627(17) 0.17962(15) 0.0258(5) Uani 1 1 d D . .
C11 C -0.1372(4) 0.4668(2) 0.1028(2) 0.0317(6) Uani 1 1 d D . .
C12 C -0.0319(3) 0.5479(2) 0.16667(19) 0.0285(6) Uani 1 1 d D A .
H12 H -0.0808 0.5984 0.2018 0.034 Uiso 1 1 calc R . .
C13 C 0.1982(4) 0.4841(2) 0.1274(2) 0.0333(6) Uani 1 1 d D A .
H13 H 0.3164 0.4875 0.1342 0.040 Uiso 1 1 calc R . .
C14 C 0.0944(4) 0.4052(2) 0.0640(2) 0.0392(7) Uani 1 1 d D . .
H14 H 0.1437 0.3558 0.0278 0.047 Uiso 1 1 calc R A .
C15 C -0.3238(4) 0.4584(3) 0.0897(3) 0.0479(9) Uani 1 1 d D A .
H15C H -0.3588 0.5210 0.0744 0.072 Uiso 1 1 calc R . .
H15B H -0.3591 0.4493 0.1462 0.072 Uiso 1 1 calc R . .
H15A H -0.3759 0.3996 0.0400 0.072 Uiso 1 1 calc R . .
N21 N 0.5311(4) 0.3923(2) 0.4042(2) 0.0427(7) Uani 1 1 d . A .
N22 N 0.4059(3) 0.55432(18) 0.34087(16) 0.0274(5) Uani 1 1 d . . .
C21 C 0.6306(4) 0.4623(2) 0.3792(2) 0.0349(6) Uani 1 1 d . . .
C22 C 0.5671(3) 0.5430(2) 0.3481(2) 0.0299(6) Uani 1 1 d . A .
H22 H 0.6415 0.5920 0.3314 0.036 Uiso 1 1 calc R . .
C23 C 0.3065(4) 0.4835(2) 0.3658(2) 0.0365(7) Uani 1 1 d . A .
H23 H 0.1906 0.4881 0.3619 0.044 Uiso 1 1 calc R . .
C24 C 0.3698(4) 0.4045(3) 0.3970(3) 0.0444(8) Uani 1 1 d . . .
H24 H 0.2955 0.3561 0.4143 0.053 Uiso 1 1 calc R A .
C25 C 0.8122(4) 0.4512(3) 0.3861(3) 0.0545(10) Uani 1 1 d . A .
H25C H 0.8328 0.3899 0.4087 0.082 Uiso 1 1 calc R . .
H25B H 0.8814 0.5116 0.4283 0.082 Uiso 1 1 calc R . .
H25A H 0.8412 0.4451 0.3258 0.082 Uiso 1 1 calc R . .
N31 N 0.6868(4) 0.9462(2) 0.52746(19) 0.0412(6) Uani 1 1 d . A .
N32 N 0.4731(3) 0.79398(18) 0.39097(16) 0.0293(5) Uani 1 1 d . . .
C31 C 0.6816(4) 0.9430(2) 0.4396(2) 0.0382(7) Uani 1 1 d . . .
C32 C 0.5745(4) 0.8678(2) 0.3715(2) 0.0330(6) Uani 1 1 d . A .
H32 H 0.5735 0.8690 0.3094 0.040 Uiso 1 1 calc R . .
C33 C 0.4812(4) 0.7959(2) 0.4798(2) 0.0322(6) Uani 1 1 d . A .
H33 H 0.4138 0.7439 0.4971 0.039 Uiso 1 1 calc R . .
C34 C 0.5859(4) 0.8722(3) 0.5470(2) 0.0383(7) Uani 1 1 d . . .
C35 C 0.7970(7) 1.0180(4) 0.4152(4) 0.0652(16) Uani 0.75 1 d P A 1
H35A H 0.7707 1.0866 0.4367 0.098 Uiso 0.75 1 calc PR A 1
H35B H 0.7858 1.0035 0.3487 0.098 Uiso 0.75 1 calc PR A 1
H35C H 0.9123 1.0143 0.4437 0.098 Uiso 0.75 1 calc PR A 1
C35' C 0.5920(11) 0.8719(6) 0.6392(4) 0.029(2) Uani 0.25 1 d PR A 2
H35D H 0.7082 0.8712 0.6685 0.043 Uiso 0.25 1 d PR A 2
H35E H 0.5204 0.8109 0.6442 0.043 Uiso 0.25 1 d PR A 2
H35F H 0.5529 0.9329 0.6694 0.043 Uiso 0.25 1 d PR A 2
N41 N 0.0776(4) 0.9567(2) 0.1604(2) 0.0495(7) Uani 1 1 d . A .
N42 N 0.1962(3) 0.79620(18) 0.22904(16) 0.0290(5) Uani 1 1 d . . .
C41 C 0.1234(5) 0.8779(3) 0.1063(2) 0.0430(8) Uani 1 1 d . . .
C42 C 0.1827(4) 0.7987(2) 0.1413(2) 0.0336(6) Uani 1 1 d . A .
H42 H 0.2149 0.7442 0.1013 0.040 Uiso 1 1 calc R . .
C43 C 0.1488(5) 0.8741(2) 0.2825(2) 0.0401(7) Uani 1 1 d . A .
H43 H 0.1548 0.8751 0.3454 0.048 Uiso 1 1 calc R . .
C44 C 0.0910(5) 0.9534(3) 0.2476(3) 0.0505(9) Uani 1 1 d . . .
H44 H 0.0595 1.0079 0.2879 0.061 Uiso 1 1 calc R A .
C45 C 0.1127(9) 0.8798(4) 0.0093(3) 0.0825(18) Uani 1 1 d . A .
H45A H 0.0664 0.9407 -0.0027 0.124 Uiso 1 1 calc R . .
H45B H 0.0395 0.8184 -0.0288 0.124 Uiso 1 1 calc R . .
H45C H 0.2250 0.8816 -0.0052 0.124 Uiso 1 1 calc R . .
N51 N 0.3511(8) 0.7475(4) 0.8045(4) 0.0771(16) Uani 0.75 1 d PD B 1
N52 N 0.5108(10) 0.9522(6) 0.8549(8) 0.133(4) Uani 0.75 1 d PD B 1
C51 C 0.2626(8) 0.8236(5) 0.7990(4) 0.0585(14) Uani 0.75 1 d PD B 1
C52 C 0.3444(11) 0.9261(6) 0.8268(7) 0.101(3) Uani 0.75 1 d PD B 1
H52 H 0.2778 0.9792 0.8255 0.122 Uiso 0.75 1 calc PR B 1
C53 C 0.5928(11) 0.8712(8) 0.8565(9) 0.125(4) Uani 0.75 1 d PD B 1
H53 H 0.7114 0.8838 0.8755 0.150 Uiso 0.75 1 calc PR B 1
C54 C 0.5167(10) 0.7745(6) 0.8329(7) 0.096(3) Uani 0.75 1 d PD B 1
H54 H 0.5839 0.7220 0.8364 0.115 Uiso 0.75 1 calc PR B 1
C55 C 0.0758(8) 0.7968(6) 0.7672(5) 0.0682(17) Uani 0.75 1 d PD B 1
H55A H 0.0468 0.7938 0.7016 0.102 Uiso 0.75 1 calc PR B 1
H55B H 0.0208 0.8490 0.8002 0.102 Uiso 0.75 1 calc PR B 1
H55C H 0.0380 0.7301 0.7789 0.102 Uiso 0.75 1 calc PR B 1
N51' N 0.330(6) 0.781(3) 0.865(3) 0.236(12) Uiso 0.25 1 d PD C 2
N52' N 0.497(6) 0.881(3) 0.756(3) 0.236(12) Uiso 0.25 1 d PD C 2
C51' C 0.245(5) 0.803(3) 0.791(3) 0.236(12) Uiso 0.25 1 d PD C 2
C52' C 0.331(6) 0.854(3) 0.737(3) 0.236(12) Uiso 0.25 1 d PD C 2
H52' H 0.2682 0.8705 0.6845 0.283 Uiso 0.25 1 calc PR C 2
C53' C 0.579(5) 0.855(4) 0.830(4) 0.236(12) Uiso 0.25 1 d PD C 2
H53' H 0.6983 0.8702 0.8453 0.283 Uiso 0.25 1 calc PR C 2
C54' C 0.497(6) 0.809(4) 0.884(3) 0.236(12) Uiso 0.25 1 d PD C 2
H54' H 0.5605 0.7959 0.9381 0.283 Uiso 0.25 1 calc PR C 2
C55' C 0.057(5) 0.773(4) 0.768(5) 0.236(12) Uiso 0.25 1 d PD C 2
H55D H 0.0282 0.7066 0.7246 0.354 Uiso 0.25 1 calc PR C 2
H55E H 0.0059 0.8247 0.7399 0.354 Uiso 0.25 1 calc PR C 2
H55F H 0.0148 0.7689 0.8233 0.354 Uiso 0.25 1 calc PR C 2

loop_
_atom_site_aniso_label
_atom_site_aniso_U_11
_atom_site_aniso_U_22
_atom_site_aniso_U_33
_atom_site_aniso_U_23
_atom_site_aniso_U_13
_atom_site_aniso_U_12
Co1 0.0233(2) 0.0276(2) 0.0214(2) 0.00360(13) 0.00411(13) 0.00482(13)
N1 0.0312(12) 0.0393(14) 0.0307(13) 0.0042(10) 0.0091(10) 0.0045(10)
S1 0.0360(10) 0.0498(13) 0.0506(13) 0.0002(9) 0.0240(9) 0.0069(7)
S1' 0.059(5) 0.060(5) 0.046(4) 0.006(3) 0.027(4) 0.021(3)
N2 0.0303(12) 0.0362(13) 0.0299(13) 0.0067(10) 0.0102(10) 0.0073(10)
C2 0.0301(14) 0.0314(14) 0.0311(15) 0.0026(11) 0.0077(11) 0.0082(11)
S2 0.0727(7) 0.0618(7) 0.0906(9) 0.0190(6) 0.0566(7) 0.0020(5)
N11 0.0386(14) 0.0333(13) 0.0369(14) -0.0036(11) 0.0021(11) 0.0045(11)
N12 0.0237(11) 0.0273(11) 0.0240(11) 0.0023(9) 0.0016(9) 0.0046(9)
C11 0.0291(14) 0.0305(14) 0.0321(15) 0.0048(11) -0.0001(11) 0.0036(11)
C12 0.0264(13) 0.0300(14) 0.0268(13) 0.0021(11) 0.0024(10) 0.0066(10)
C13 0.0305(14) 0.0338(15) 0.0343(16) 0.0018(12) 0.0071(12) 0.0090(11)
C14 0.0419(17) 0.0362(16) 0.0366(17) -0.0039(12) 0.0108(13) 0.0107(13)
C15 0.0290(16) 0.0450(19) 0.061(2) 0.0005(16) -0.0004(15) 0.0021(13)
N21 0.0434(15) 0.0390(15) 0.0513(17) 0.0223(13) 0.0088(13) 0.0083(12)
N22 0.0248(11) 0.0319(12) 0.0259(12) 0.0081(9) 0.0041(9) 0.0045(9)
C21 0.0325(15) 0.0336(15) 0.0371(16) 0.0095(12) 0.0006(12) 0.0061(12)
C22 0.0267(13) 0.0308(14) 0.0321(14) 0.0105(11) 0.0026(11) 0.0029(11)
C23 0.0308(15) 0.0400(16) 0.0424(17) 0.0156(13) 0.0120(13) 0.0026(12)
C24 0.0443(18) 0.0433(18) 0.054(2) 0.0245(16) 0.0174(16) 0.0053(14)
C25 0.0339(17) 0.050(2) 0.083(3) 0.026(2) 0.0025(18) 0.0124(15)
N31 0.0389(14) 0.0397(15) 0.0366(15) -0.0053(11) 0.0032(11) 0.0031(11)
N32 0.0296(12) 0.0293(12) 0.0261(12) 0.0025(9) 0.0017(9) 0.0048(9)
C31 0.0343(15) 0.0356(16) 0.0391(17) -0.0002(13) 0.0053(13) 0.0002(12)
C32 0.0352(15) 0.0321(15) 0.0296(15) 0.0032(11) 0.0059(12) 0.0037(12)
C33 0.0340(15) 0.0345(15) 0.0253(14) 0.0053(11) 0.0011(11) 0.0038(12)
C34 0.0395(16) 0.0406(17) 0.0296(15) -0.0001(12) 0.0002(13) 0.0093(13)
C35 0.060(3) 0.050(3) 0.074(4) -0.001(3) 0.012(3) -0.013(3)
C35' 0.028(5) 0.023(5) 0.026(5) -0.003(4) -0.002(4) -0.006(4)
N41 0.063(2) 0.0383(15) 0.0516(18) 0.0161(13) 0.0093(15) 0.0191(14)
N42 0.0312(12) 0.0272(11) 0.0265(12) 0.0036(9) 0.0012(9) 0.0074(9)
C41 0.055(2) 0.0355(16) 0.0367(17) 0.0110(13) 0.0000(15) 0.0089(14)
C42 0.0417(16) 0.0300(14) 0.0271(14) 0.0043(11) 0.0018(12) 0.0087(12)
C43 0.055(2) 0.0348(16) 0.0340(16) 0.0064(13) 0.0115(14) 0.0189(14)
C44 0.070(2) 0.0393(18) 0.051(2) 0.0127(15) 0.0205(18) 0.0267(17)
C45 0.154(6) 0.057(3) 0.040(2) 0.0190(19) 0.009(3) 0.030(3)
N51 0.081(4) 0.069(3) 0.084(4) 0.031(3) 0.001(3) 0.020(3)
N52 0.084(5) 0.088(5) 0.231(12) 0.056(6) 0.030(6) 0.003(4)
C51 0.077(4) 0.070(4) 0.042(3) 0.026(3) 0.024(3) 0.026(3)
C52 0.109(7) 0.080(5) 0.140(8) 0.052(5) 0.051(6) 0.030(5)
C53 0.068(5) 0.101(7) 0.221(14) 0.071(8) 0.030(7) 0.013(5)
C54 0.076(5) 0.088(6) 0.136(8) 0.055(6) 0.014(5) 0.025(4)
C55 0.084(4) 0.079(4) 0.048(3) 0.019(3) 0.014(3) 0.034(4)

loop_
_atom_type_symbol
_atom_type_description
_atom_type_scat_dispersion_real
_atom_type_scat_dispersion_imag
_atom_type_scat_source
C C 0.0033 0.0016 'International Tables Vol C Tables 4.2.6.8 and 6.1.1.4'
N N 0.0061 0.0033 'International Tables Vol C Tables 4.2.6.8 and 6.1.1.4'
Co Co 0.3494 0.9721 'International Tables Vol C Tables 4.2.6.8 and 6.1.1.4'
S S 0.1246 0.1234 'International Tables Vol C Tables 4.2.6.8 and 6.1.1.4'
H H 0.0000 0.0000 'International Tables Vol C Tables 4.2.6.8 and 6.1.1.4'

loop_
_geom_angle_atom_site_label_1
_geom_angle_atom_site_label_2
_geom_angle_atom_site_label_3
_geom_angle
N1 Co1 N2 179.43(10)
N1 Co1 N42 89.79(10)
N2 Co1 N42 89.85(10)
N1 Co1 N32 89.88(10)
N2 Co1 N32 89.68(10)
N42 Co1 N32 89.37(9)
N1 Co1 N12 90.43(9)
N2 Co1 N12 90.02(9)
N42 Co1 N12 92.03(9)
N32 Co1 N12 178.57(9)
N1 Co1 N22 89.69(10)
N2 Co1 N22 90.67(10)
N42 Co1 N22 179.08(9)
N32 Co1 N22 91.38(9)
N12 Co1 N22 87.22(9)
C1 N1 C1' 6.9(16)
C1 N1 Co1 162.9(5)
C1' N1 Co1 157.9(14)
N1 C1 S1 178.7(8)
N1 C1' S1' 175(2)
C2 N2 Co1 157.4(2)
N2 C2 S2 178.7(3)
C11 N11 C14 116.8(3)
C12 N12 C13 116.9(2)
C12 N12 Co1 122.76(18)
C13 N12 Co1 120.32(18)
N11 C11 C12 120.6(3)
N11 C11 C15 118.1(3)
C12 C11 C15 121.2(3)
N12 C12 C11 122.0(3)
N12 C13 C14 121.0(3)
N11 C14 C13 122.7(3)
C21 N21 C24 116.2(3)
C22 N22 C23 116.3(3)
C22 N22 Co1 122.69(19)
C23 N22 Co1 120.9(2)
N21 C21 C22 120.8(3)
N21 C21 C25 117.9(3)
C22 C21 C25 121.3(3)
N22 C22 C21 122.6(3)
N22 C23 C24 120.9(3)
N21 C24 C23 123.2(3)
C31 N31 C34 116.2(3)
C32 N32 C33 116.2(2)
C32 N32 Co1 122.3(2)
C33 N32 Co1 121.5(2)
N31 C31 C32 121.8(3)
N31 C31 C35 118.1(3)
C32 C31 C35 120.0(4)
N32 C32 C31 122.0(3)
N32 C33 C34 121.4(3)
N31 C34 C33 122.4(3)
N31 C34 C35' 117.5(3)
C33 C34 C35' 120.0(3)
C44 N41 C41 116.3(3)
C42 N42 C43 116.7(3)
C42 N42 Co1 122.2(2)
C43 N42 Co1 121.0(2)
N41 C41 C42 120.8(3)
N41 C41 C45 117.8(3)
C42 C41 C45 121.4(4)
N42 C42 C41 122.4(3)
N42 C43 C44 120.8(3)
N41 C44 C43 123.0(3)
C51 N51 C54 116.0(6)
C52 N52 C53 113.4(8)
N51 C51 C52 119.8(6)
N51 C51 C55 117.9(6)
C52 C51 C55 122.2(6)
N52 C52 C51 123.5(7)
C54 C53 N52 123.7(8)
C53 C54 N51 123.5(7)
C51' N51' C54' 117(2)
C52' N52' C53' 116(2)
N51' C51' C52' 120(2)
N51' C51' C55' 119(2)
C52' C51' C55' 121(2)
N52' C52' C51' 122(2)
N52' C53' C54' 122(2)
N51' C54' C53' 122(2)

loop_
_geom_bond_atom_site_label_1
_geom_bond_atom_site_label_2
_geom_bond_distance
Co1 N1 2.063(3)
Co1 N2 2.066(2)
Co1 N42 2.168(2)
Co1 N32 2.186(2)
Co1 N12 2.191(2)
Co1 N22 2.193(2)
N1 C1 1.147(7)
N1 C1' 1.214(16)
C1 S1 1.626(6)
C1' S1' 1.612(15)
N2 C2 1.160(4)
C2 S2 1.613(3)
N11 C11 1.334(4)
N11 C14 1.338(4)
N12 C12 1.334(3)
N12 C13 1.340(4)
C11 C12 1.401(4)
C11 C15 1.495(4)
C13 C14 1.376(4)
N21 C21 1.334(4)
N21 C24 1.337(5)
N22 C22 1.334(4)
N22 C23 1.341(4)
C21 C22 1.390(4)
C21 C25 1.498(5)
C23 C24 1.369(5)
N31 C31 1.327(5)
N31 C34 1.337(5)
N32 C32 1.336(4)
N32 C33 1.341(4)
C31 C32 1.395(4)
C31 C35 1.452(6)
C33 C34 1.387(4)
C34 C35' 1.401(7)
N41 C44 1.329(5)
N41 C41 1.341(5)
N42 C42 1.332(4)
N42 C43 1.335(4)
C41 C42 1.387(4)
C41 C45 1.474(5)
C43 C44 1.382(5)
N51 C51 1.330(7)
N51 C54 1.335(9)
N52 C52 1.339(10)
N52 C53 1.348(11)
C51 C52 1.414(10)
C51 C55 1.502(8)
C53 C54 1.331(11)
N51' C51' 1.331(16)
N51' C54' 1.343(17)
N52' C52' 1.335(17)
N52' C53' 1.343(17)
C51' C52' 1.405(16)
C51' C55' 1.508(16)
C53' C54' 1.348(17)
